data_4346604
loop_
_publ_author_name
'Wang, Xiufeng'
'Hu, Peng'
'Li, Licun'
'Sutter, Jean-Pascal'

_publ_section_title
;
 [(Cu-radical)2-Ln]: structure and magnetic properties of a
 hetero-tri-spin chain of rings (Ln = Y(III), Gd(III), Tb(III), Dy(III)).
;
_journal_issue 19
_journal_name_full 'Inorganic chemistry'
_journal_page_first 9664
_journal_page_last 9669
_journal_paper_doi 10.1021/acs.inorgchem.5b01761
_journal_volume 54
_journal_year 2015
_chemical_formula_sum 'C65 H53 Cu2 F42 Gd N6 O18'
_chemical_formula_weight 2288.48
_space_group_IT_number 14
_space_group_name_Hall '-P 2ybc'
_space_group_name_H-M_alt 'P 1 21/c 1'
_symmetry_cell_setting monoclinic
_symmetry_space_group_name_H-M 'P 1 21/c 1'
_atom_sites_solution_hydrogens geom
_atom_sites_solution_primary direct
_atom_sites_solution_secondary difmap
_audit_creation_method SHELXL-97
_cell_angle_alpha 90.00
_cell_angle_beta 102.03(3)
_cell_angle_gamma 90.00
_cell_formula_units_Z 4
_cell_length_a 12.319(3)
_cell_length_b 24.455(5)
_cell_length_c 28.738(6)
_cell_measurement_reflns_used 17985
_cell_measurement_temperature 113(2)
_cell_measurement_theta_max 27.8499
_cell_measurement_theta_min 1.6712
_cell_volume 8468(3)
_computing_cell_refinement 'CrystalClear (Rigaku/MSC Inc., 2005)'
_computing_data_collection 'CrystalClear (Rigaku/MSC Inc., 2005)'
_computing_data_reduction 'CrystalClear (Rigaku/MSC Inc., 2005)'
_computing_molecular_graphics 'Bruker SHELXTL'
_computing_publication_material 'Bruker SHELXTL'
_computing_structure_refinement 'SHELXL-97 (Sheldrick, 1997)'
_computing_structure_solution 'SHELXS-97 (Sheldrick, 1990)'
_diffrn_ambient_temperature 113(2)
_diffrn_measured_fraction_theta_full 0.998
_diffrn_measured_fraction_theta_max 0.998
_diffrn_measurement_device_type 'CCD area detector'
_diffrn_measurement_method 'profile data from \w-scans'
_diffrn_radiation_monochromator graphite
_diffrn_radiation_source 'fine-focus sealed tube'
_diffrn_radiation_type MoK\a
_diffrn_radiation_wavelength 0.71073
_diffrn_reflns_av_R_equivalents 0.0401
_diffrn_reflns_av_sigmaI/netI 0.0475
_diffrn_reflns_limit_h_max 14
_diffrn_reflns_limit_h_min -11
_diffrn_reflns_limit_k_max 29
_diffrn_reflns_limit_k_min -29
_diffrn_reflns_limit_l_max 34
_diffrn_reflns_limit_l_min -33
_diffrn_reflns_number 45817
_diffrn_reflns_theta_full 25.01
_diffrn_reflns_theta_max 25.01
_diffrn_reflns_theta_min 1.45
_exptl_absorpt_coefficient_mu 1.432
_exptl_absorpt_correction_T_max 1.0000
_exptl_absorpt_correction_T_min 0.8623
_exptl_absorpt_correction_type multi-scan
_exptl_absorpt_process_details CrystalClear
_exptl_crystal_colour blue
_exptl_crystal_density_diffrn 1.795
_exptl_crystal_density_method 'not measured'
_exptl_crystal_description Prism
_exptl_crystal_F_000 4515
_exptl_crystal_size_max 0.15
_exptl_crystal_size_mid 0.12
_exptl_crystal_size_min 0.1
_refine_diff_density_max 1.182
_refine_diff_density_min -1.201
_refine_diff_density_rms 0.098
_refine_ls_extinction_method none
_refine_ls_goodness_of_fit_ref 1.018
_refine_ls_hydrogen_treatment constr
_refine_ls_matrix_type full
_refine_ls_number_parameters 1215
_refine_ls_number_reflns 14911
_refine_ls_number_restraints 36
_refine_ls_restrained_S_all 1.021
_refine_ls_R_factor_all 0.0578
_refine_ls_R_factor_gt 0.0470
_refine_ls_shift/su_max 0.009
_refine_ls_shift/su_mean 0.000
_refine_ls_structure_factor_coef Fsqd
_refine_ls_weighting_details 'calc w=1/[\s^2^(Fo^2^)+(0.1000P)^2^+3.5000P] where P=(Fo^2^+2Fc^2^)/3'
_refine_ls_weighting_scheme calc
_refine_ls_wR_factor_gt 0.1316
_refine_ls_wR_factor_ref 0.1442
_reflns_number_gt 12651
_reflns_number_total 14911
_reflns_threshold_expression >2sigma(I)
_cod_data_source_file ic5b01761_si_003.cif
_cod_data_source_block Gd
_cod_depositor_comments
;
The following automatic conversions were performed:

data item '_exptl_absorpt_correction_type' value 'Multi-scan' was
changed to 'multi-scan' in accordance with the
/home/saulius/struct/COD-crude-data/automatic-downloads/DataCite-retrospective/ACS/depositions/lib/dictionaries/cif_core.dic
dictionary named 'cif_core.dic' version 2.4.2 last updated on
2011-04-26.

Automatic conversion script
Id: cif_fix_values 6909 2019-04-08 15:41:33Z antanas 
;
_cod_original_sg_symbol_H-M P21/c
_cod_database_code 4346604

loop_
_symmetry_equiv_pos_as_xyz
'x, y, z'
'-x, y+1/2, -z+1/2'
'-x, -y, -z'
'x, -y-1/2, z-1/2'

loop_
_atom_site_label
_atom_site_type_symbol
_atom_site_fract_x
_atom_site_fract_y
_atom_site_fract_z
_atom_site_U_iso_or_equiv
_atom_site_adp_type
_atom_site_occupancy
_atom_site_symmetry_multiplicity
_atom_site_calc_flag
_atom_site_refinement_flags
_atom_site_disorder_assembly
_atom_site_disorder_group
Gd1 Gd 1.373509(17) 0.206866(8) 0.399810(7) 0.02430(9) Uani 1 1 d . . .
Cu1 Cu 0.48901(4) 0.15917(2) 0.141092(18) 0.02795(14) Uani 1 1 d . . .
Cu2 Cu 0.16569(4) 0.33374(2) 0.155276(18) 0.02693(14) Uani 1 1 d . . .
F1 F 1.6835(3) 0.07984(16) 0.46009(15) 0.0739(11) Uani 1 1 d . . .
F2 F 1.5955(3) 0.00551(14) 0.46465(13) 0.0694(11) Uani 1 1 d . . .
F3 F 1.5880(3) 0.07029(14) 0.51348(11) 0.0652(10) Uani 1 1 d . . .
F4 F 1.2695(4) -0.01684(16) 0.3477(2) 0.124(2) Uani 1 1 d . . .
F5 F 1.2229(4) 0.0461(2) 0.29795(14) 0.0890(14) Uani 1 1 d . . .
F6 F 1.1416(3) 0.03892(18) 0.35518(16) 0.0822(13) Uani 1 1 d . . .
F7 F 1.7195(3) 0.26810(17) 0.50950(15) 0.0758(12) Uani 1 1 d . . .
F8 F 1.7103(3) 0.32314(18) 0.45237(13) 0.0720(11) Uani 1 1 d . . .
F9 F 1.6773(3) 0.35053(18) 0.51859(15) 0.0811(13) Uani 1 1 d . . .
F10 F 1.2109(3) 0.34287(13) 0.50517(13) 0.0574(9) Uani 1 1 d . . .
F11 F 1.1855(4) 0.37172(17) 0.43380(12) 0.0865(15) Uani 1 1 d . . .
F12 F 1.3053(3) 0.40979(13) 0.48831(13) 0.0618(9) Uani 1 1 d . . .
F13 F 1.4382(3) 0.35808(14) 0.27326(10) 0.0567(9) Uani 1 1 d . . .
F14 F 1.3715(3) 0.41629(12) 0.31623(12) 0.0549(8) Uani 1 1 d . . .
F15 F 1.5232(2) 0.37349(12) 0.34484(11) 0.0485(8) Uani 1 1 d . . .
F16 F 1.0053(3) 0.23682(18) 0.29944(17) 0.0853(14) Uani 1 1 d . . .
F17 F 1.0059(3) 0.29632(17) 0.35139(13) 0.0668(11) Uani 1 1 d . . .
F18 F 1.0182(3) 0.3188(2) 0.28132(17) 0.113(2) Uani 1 1 d . . .
F19 F 0.5678(3) -0.04046(14) 0.07615(14) 0.0702(10) Uani 1 1 d . . .
F20 F 0.4242(3) -0.00207(15) 0.03407(13) 0.0710(11) Uani 1 1 d . . .
F21 F 0.4272(3) -0.02355(14) 0.10621(13) 0.0665(10) Uani 1 1 d . . .
F22 F 0.8706(3) 0.06876(19) 0.13073(17) 0.0922(15) Uani 1 1 d . . .
F23 F 0.8553(3) 0.1549(2) 0.1255(2) 0.1051(17) Uani 1 1 d . . .
F24 F 0.8550(3) 0.1141(2) 0.19018(15) 0.0988(17) Uani 1 1 d . . .
F25 F 0.4260(3) -0.01495(13) 0.23157(13) 0.0724(12) Uani 1 1 d . . .
F26 F 0.4664(3) 0.05046(14) 0.28262(10) 0.0552(8) Uani 1 1 d . . .
F27 F 0.5873(3) 0.02084(14) 0.24473(12) 0.0601(9) Uani 1 1 d . . .
F28 F 0.1471(3) 0.08146(16) 0.08654(14) 0.0692(10) Uani 1 1 d . . .
F29 F 0.1014(3) 0.08567(17) 0.15453(15) 0.0740(11) Uani 1 1 d . . .
F30 F 0.1121(2) 0.15836(13) 0.11484(13) 0.0526(8) Uani 1 1 d . . .
F31A F 0.1286(6) 0.5031(3) 0.0507(2) 0.0785(10) Uani 0.627(4) 1 d PU A 1
F32B F 0.0111(6) 0.4801(3) 0.0684(3) 0.0785(10) Uani 0.627(4) 1 d PU A 2
F33B F 0.0813(6) 0.5163(3) 0.1311(2) 0.0785(10) Uani 0.627(4) 1 d PU A 2
F34 F 0.5150(3) 0.40822(15) 0.11292(11) 0.0557(8) Uani 1 1 d . . .
F35 F 0.5153(3) 0.4423(2) 0.17937(17) 0.1045(19) Uani 1 1 d . . .
F36 F 0.5287(3) 0.3563(2) 0.17184(18) 0.1008(18) Uani 1 1 d . . .
F37 F 0.1754(4) 0.50178(19) 0.2374(2) 0.115(2) Uani 1 1 d . . .
F38 F 0.0097(3) 0.49989(14) 0.24665(14) 0.0675(10) Uani 1 1 d . . .
F39 F 0.1332(4) 0.45781(18) 0.29415(14) 0.1026(18) Uani 1 1 d . . .
F40 F -0.2079(3) 0.3554(2) 0.10764(13) 0.0795(13) Uani 1 1 d . . .
F41 F -0.1923(3) 0.28948(14) 0.15790(19) 0.0818(14) Uani 1 1 d . . .
F42 F -0.2412(2) 0.36821(15) 0.17609(13) 0.0596(9) Uani 1 1 d . . .
O1 O 1.1415(3) 0.22506(13) 0.58319(10) 0.0316(7) Uani 1 1 d . . .
O2 O 1.2692(3) 0.16557(13) 0.45145(10) 0.0310(7) Uani 1 1 d . . .
O3 O 1.4886(3) 0.13635(12) 0.43842(10) 0.0291(7) Uani 1 1 d . . .
O4 O 1.2969(3) 0.12237(13) 0.36632(11) 0.0315(7) Uani 1 1 d . . .
O5 O 1.5265(2) 0.25019(12) 0.44877(10) 0.0290(7) Uani 1 1 d . . .
O6 O 1.3043(3) 0.27906(13) 0.44067(11) 0.0301(7) Uani 1 1 d . . .
O7 O 1.4155(3) 0.28452(12) 0.35610(11) 0.0304(7) Uani 1 1 d . . .
O8 O 1.2085(3) 0.23510(13) 0.34994(10) 0.0315(7) Uani 1 1 d . . .
O9 O 0.4698(3) 0.17696(13) 0.34176(10) 0.0306(7) Uani 1 1 d . . .
O10 O 0.5440(3) 0.23574(14) 0.19934(10) 0.0325(7) Uani 1 1 d . . .
O11 O 0.6459(3) 0.15174(14) 0.13926(11) 0.0361(8) Uani 1 1 d . . .
O12 O 0.4592(3) 0.08775(14) 0.09199(12) 0.0394(8) Uani 1 1 d . . .
O13 O 0.5115(3) 0.10954(13) 0.19682(11) 0.0335(7) Uani 1 1 d . . .
O14 O 0.3287(2) 0.15691(12) 0.13847(10) 0.0285(7) Uani 1 1 d . . .
O15 O 0.3186(2) 0.34912(13) 0.15083(11) 0.0309(7) Uani 1 1 d . . .
O16 O 0.1168(3) 0.39826(14) 0.11447(11) 0.0347(7) Uani 1 1 d . . .
O17 O 0.1699(3) 0.39445(13) 0.21591(11) 0.0342(7) Uani 1 1 d . . .
O18 O 0.0118(2) 0.32176(12) 0.15690(11) 0.0301(7) Uani 1 1 d . . .
N1 N 0.2150(3) 0.26611(15) 0.19451(12) 0.0261(8) Uani 1 1 d . . .
N2 N 0.5591(3) 0.22379(16) 0.24338(12) 0.0281(8) Uani 1 1 d . . .
N3 N 0.5230(3) 0.19531(16) 0.31069(12) 0.0279(8) Uani 1 1 d . . .
N4 N 1.4672(3) 0.27617(15) 0.59701(12) 0.0254(8) Uani 1 1 d . . .
N5 N 1.1423(3) 0.20779(14) 0.54073(13) 0.0258(8) Uani 1 1 d . . .
N6 N 1.2032(3) 0.17936(15) 0.47921(12) 0.0289(8) Uani 1 1 d . . .
C1 C 1.5897(5) 0.0593(2) 0.46841(19) 0.0455(13) Uani 1 1 d . . .
C2 C 1.4897(4) 0.0853(2) 0.43485(16) 0.0331(10) Uani 1 1 d . . .
C3 C 1.4142(4) 0.0517(2) 0.40594(19) 0.0417(12) Uani 1 1 d . . .
H3 H 1.4242 0.0140 0.4077 0.050 Uiso 1 1 calc R . .
C4 C 1.3229(4) 0.0734(2) 0.37401(17) 0.0356(11) Uani 1 1 d . . .
C5 C 1.2394(5) 0.0335(2) 0.3443(2) 0.0509(14) Uani 1 1 d . . .
C6 C 1.4224(4) 0.36816(19) 0.31742(17) 0.0357(11) Uani 1 1 d . . .
C7 C 1.3583(4) 0.32167(18) 0.33422(15) 0.0287(10) Uani 1 1 d . . .
C8 C 1.2422(4) 0.3232(2) 0.32128(17) 0.0345(11) Uani 1 1 d . . .
H8 H 1.2076 0.3543 0.3064 0.041 Uiso 1 1 calc R . .
C9 C 1.1781(4) 0.2799(2) 0.33010(15) 0.0311(10) Uani 1 1 d . . .
C10 C 1.0517(4) 0.2856(2) 0.31492(19) 0.0421(13) Uani 1 1 d . . .
C11 C 1.6621(4) 0.3106(2) 0.48787(18) 0.0394(11) Uani 1 1 d . . .
C12 C 1.5400(4) 0.29559(18) 0.46969(15) 0.0317(11) Uani 1 1 d . . .
C13 C 1.4603(4) 0.33228(19) 0.47678(16) 0.0334(10) Uani 1 1 d . . .
H13 H 1.4825 0.3652 0.4919 0.040 Uiso 1 1 calc R . .
C14 C 1.3476(4) 0.32152(18) 0.46195(16) 0.0318(10) Uani 1 1 d . . .
C15 C 1.2621(4) 0.3626(2) 0.47241(17) 0.0369(11) Uani 1 1 d . . .
C16 C 1.5551(4) 0.24729(19) 0.58977(14) 0.0290(9) Uani 1 1 d . . .
H16 H 1.6261 0.2584 0.6046 0.035 Uiso 1 1 calc R . .
C17 C 1.5427(4) 0.20169(19) 0.56090(16) 0.0315(10) Uani 1 1 d . . .
H17 H 1.6048 0.1822 0.5568 0.038 Uiso 1 1 calc R . .
C18 C 1.4391(4) 0.18532(19) 0.53845(15) 0.0318(10) Uani 1 1 d . . .
H18 H 1.4299 0.1549 0.5185 0.038 Uiso 1 1 calc R . .
C19 C 1.3647(4) 0.25992(18) 0.57569(14) 0.0252(9) Uani 1 1 d . . .
H19 H 1.3037 0.2794 0.5811 0.030 Uiso 1 1 calc R . .
C20 C 1.3475(4) 0.21477(18) 0.54579(14) 0.0254(9) Uani 1 1 d . . .
C21 C 1.2335(4) 0.20100(18) 0.52259(15) 0.0278(10) Uani 1 1 d . . .
C22 C 1.0366(4) 0.1993(2) 0.50370(17) 0.0337(10) Uani 1 1 d . . .
C23 C 0.9479(4) 0.1738(2) 0.52637(18) 0.0424(12) Uani 1 1 d . . .
H23A H 0.9760 0.1408 0.5425 0.064 Uiso 1 1 calc R . .
H23B H 0.8837 0.1656 0.5021 0.064 Uiso 1 1 calc R . .
H23C H 0.9279 0.1991 0.5488 0.064 Uiso 1 1 calc R . .
C24 C 1.0011(4) 0.2558(2) 0.48430(19) 0.0455(13) Uani 1 1 d . . .
H24A H 0.9888 0.2788 0.5097 0.068 Uiso 1 1 calc R . .
H24B H 0.9337 0.2529 0.4606 0.068 Uiso 1 1 calc R . .
H24C H 1.0582 0.2713 0.4703 0.068 Uiso 1 1 calc R . .
C25 C 1.0839(5) 0.1020(2) 0.48090(19) 0.0481(14) Uani 1 1 d . . .
H25A H 1.1246 0.0819 0.4614 0.072 Uiso 1 1 calc R . .
H25B H 1.0090 0.0887 0.4754 0.072 Uiso 1 1 calc R . .
H25C H 1.1184 0.0972 0.5138 0.072 Uiso 1 1 calc R . .
C26 C 1.0832(4) 0.1619(2) 0.46831(17) 0.0363(11) Uani 1 1 d . . .
C27 C 1.0330(5) 0.1711(3) 0.41626(17) 0.0506(15) Uani 1 1 d . . .
H27A H 1.0426 0.2086 0.4082 0.076 Uiso 1 1 calc R . .
H27B H 0.9552 0.1625 0.4103 0.076 Uiso 1 1 calc R . .
H27C H 1.0691 0.1478 0.3972 0.076 Uiso 1 1 calc R . .
C28 C 0.8195(4) 0.1117(3) 0.1443(2) 0.0514(14) Uani 1 1 d . . .
C29 C 0.6930(4) 0.1078(2) 0.13050(17) 0.0362(11) Uani 1 1 d . . .
C30 C 0.6469(4) 0.0592(2) 0.11128(19) 0.0433(12) Uani 1 1 d . . .
H30 H 0.6936 0.0298 0.1096 0.052 Uiso 1 1 calc R . .
C31 C 0.5329(4) 0.0525(2) 0.09429(16) 0.0369(11) Uani 1 1 d . . .
C32 C 0.4886(5) -0.0038(2) 0.0768(2) 0.0467(13) Uani 1 1 d . . .
C33 C 0.4809(5) 0.0315(2) 0.24026(18) 0.0442(13) Uani 1 1 d . . .
C34 C 0.4394(4) 0.07489(19) 0.20197(16) 0.0348(11) Uani 1 1 d . . .
C35 C 0.3291(4) 0.07287(19) 0.17975(17) 0.0348(11) Uani 1 1 d . . .
H35 H 0.2861 0.0432 0.1850 0.042 Uiso 1 1 calc R . .
C36 C 0.2812(4) 0.11454(19) 0.14967(16) 0.0326(10) Uani 1 1 d . . .
C37 C 0.1582(4) 0.1101(2) 0.12605(18) 0.0374(11) Uani 1 1 d . . .
C38 C 0.4804(4) 0.4009(2) 0.15293(17) 0.0376(11) Uani 1 1 d . . .
C39 C 0.3533(4) 0.3956(2) 0.14353(16) 0.0321(10) Uani 1 1 d . . .
C40 C 0.2914(4) 0.4422(2) 0.12699(19) 0.0422(12) Uani 1 1 d . . .
H40 H 0.3276 0.4752 0.1251 0.051 Uiso 1 1 calc R . .
C41 C 0.1762(4) 0.4397(2) 0.11335(17) 0.0384(11) Uani 1 1 d . A .
C42 C 0.1149(5) 0.4915(2) 0.0957(2) 0.0523(15) Uani 1 1 d . . .
C43 C 0.0984(4) 0.4702(2) 0.2492(2) 0.0472(13) Uani 1 1 d . . .
C44 C 0.0832(4) 0.4180(2) 0.21842(16) 0.0338(10) Uani 1 1 d . . .
C45 C -0.0270(4) 0.4032(2) 0.19737(16) 0.0331(10) Uani 1 1 d . . .
H45 H -0.0847 0.4258 0.2017 0.040 Uiso 1 1 calc R . .
C46 C -0.0518(4) 0.35629(18) 0.17055(15) 0.0283(9) Uani 1 1 d . . .
C47 C -0.1744(4) 0.3424(2) 0.15281(19) 0.0408(12) Uani 1 1 d . . .
C48 C 0.3225(4) 0.25800(18) 0.21458(14) 0.0259(9) Uani 1 1 d . . .
H48 H 0.3749 0.2821 0.2073 0.031 Uiso 1 1 calc R . .
C49 C 0.1405(4) 0.22959(18) 0.20456(15) 0.0281(9) Uani 1 1 d . . .
H49 H 0.0660 0.2341 0.1904 0.034 Uiso 1 1 calc R . .
C50 C 0.1703(4) 0.18608(19) 0.23485(16) 0.0306(10) Uani 1 1 d . . .
H50 H 0.1165 0.1618 0.2407 0.037 Uiso 1 1 calc R . .
C51 C 0.3589(4) 0.21498(17) 0.24585(14) 0.0239(9) Uani 1 1 d . . .
C52 C 0.2807(4) 0.17854(18) 0.25657(14) 0.0273(9) Uani 1 1 d . . .
H52 H 0.3021 0.1499 0.2778 0.033 Uiso 1 1 calc R . .
C53 C 0.4768(4) 0.21115(17) 0.26656(15) 0.0247(9) Uani 1 1 d . . .
C54 C 0.6723(4) 0.2249(2) 0.27581(16) 0.0354(11) Uani 1 1 d . . .
C55 C 0.7013(4) 0.2850(2) 0.2835(2) 0.0454(13) Uani 1 1 d . . .
H55A H 0.7082 0.3012 0.2538 0.068 Uiso 1 1 calc R . .
H55B H 0.7703 0.2885 0.3060 0.068 Uiso 1 1 calc R . .
H55C H 0.6437 0.3033 0.2954 0.068 Uiso 1 1 calc R . .
C56 C 0.7529(4) 0.1957(2) 0.25130(18) 0.0433(12) Uani 1 1 d . . .
H56A H 0.7237 0.1604 0.2407 0.065 Uiso 1 1 calc R . .
H56B H 0.8228 0.1913 0.2732 0.065 Uiso 1 1 calc R . .
H56C H 0.7635 0.2168 0.2244 0.065 Uiso 1 1 calc R . .
C57 C 0.6481(4) 0.1948(2) 0.32075(16) 0.0331(10) Uani 1 1 d . . .
C58 C 0.6820(4) 0.1344(2) 0.3239(2) 0.0520(15) Uani 1 1 d . . .
H58A H 0.6513 0.1167 0.3480 0.078 Uiso 1 1 calc R . .
H58B H 0.7614 0.1317 0.3318 0.078 Uiso 1 1 calc R . .
H58C H 0.6544 0.1171 0.2938 0.078 Uiso 1 1 calc R . .
C59 C 0.6914(5) 0.2235(3) 0.36783(18) 0.0518(15) Uani 1 1 d . . .
H59A H 0.6550 0.2582 0.3679 0.078 Uiso 1 1 calc R . .
H59B H 0.7699 0.2291 0.3720 0.078 Uiso 1 1 calc R . .
H59C H 0.6765 0.2014 0.3934 0.078 Uiso 1 1 calc R . .
C60 C 0.8737(7) 0.4458(4) 0.5191(3) 0.100(3) Uani 1 1 d . . .
H60A H 0.8721 0.4078 0.5276 0.150 Uiso 1 1 calc R . .
H60B H 0.8169 0.4651 0.5307 0.150 Uiso 1 1 calc R . .
H60C H 0.9449 0.4610 0.5330 0.150 Uiso 1 1 calc R . .
C61 C 0.8530(6) 0.4511(3) 0.4644(3) 0.075(2) Uani 1 1 d . . .
H61A H 0.7786 0.4383 0.4509 0.090 Uiso 1 1 calc R . .
H61B H 0.8568 0.4894 0.4562 0.090 Uiso 1 1 calc R . .
C62 C 0.9338(7) 0.4198(3) 0.4427(3) 0.081(2) Uani 1 1 d . . .
H62A H 0.9210 0.3810 0.4461 0.097 Uiso 1 1 calc R . .
H62B H 1.0084 0.4279 0.4601 0.097 Uiso 1 1 calc R . .
C63 C 0.9269(7) 0.4324(3) 0.3903(3) 0.084(2) Uani 1 1 d . . .
H63A H 0.9375 0.4714 0.3869 0.100 Uiso 1 1 calc R . .
H63B H 0.9875 0.4139 0.3801 0.100 Uiso 1 1 calc R . .
C64 C 0.8226(7) 0.4165(4) 0.3584(3) 0.084(2) Uani 1 1 d . . .
H64A H 0.7625 0.4375 0.3667 0.101 Uiso 1 1 calc R . .
H64B H 0.8085 0.3782 0.3637 0.101 Uiso 1 1 calc R . .
C65 C 0.8211(7) 0.4250(3) 0.3054(3) 0.087(2) Uani 1 1 d . . .
H65A H 0.7493 0.4155 0.2870 0.131 Uiso 1 1 calc R . .
H65B H 0.8765 0.4022 0.2962 0.131 Uiso 1 1 calc R . .
H65C H 0.8367 0.4627 0.2999 0.131 Uiso 1 1 calc R . .
F32A F 0.0161(11) 0.4921(5) 0.0990(5) 0.0785(10) Uani 0.373(4) 1 d PU A 1
F31B F 0.1784(10) 0.5324(5) 0.0869(5) 0.0785(10) Uani 0.373(4) 1 d PU A 2
F33A F 0.1668(11) 0.5381(5) 0.1149(4) 0.0785(10) Uani 0.373(4) 1 d PU A 1

loop_
_atom_site_aniso_label
_atom_site_aniso_U_11
_atom_site_aniso_U_22
_atom_site_aniso_U_33
_atom_site_aniso_U_23
_atom_site_aniso_U_13
_atom_site_aniso_U_12
Gd1 0.02293(14) 0.02497(14) 0.02489(13) -0.00072(8) 0.00474(9) -0.00032(8)
Cu1 0.0216(3) 0.0326(3) 0.0307(3) 0.0066(2) 0.0079(2) 0.0055(2)
Cu2 0.0168(3) 0.0299(3) 0.0338(3) 0.0048(2) 0.0045(2) 0.0020(2)
F1 0.0363(19) 0.074(3) 0.110(3) 0.024(2) 0.012(2) 0.0196(17)
F2 0.083(3) 0.0381(19) 0.080(2) -0.0029(17) 0.002(2) 0.0268(18)
F3 0.080(3) 0.062(2) 0.0459(18) 0.0027(15) -0.0049(17) 0.0305(19)
F4 0.079(3) 0.039(2) 0.224(6) -0.048(3) -0.033(4) -0.004(2)
F5 0.087(3) 0.112(4) 0.068(3) -0.045(2) 0.016(2) -0.047(3)
F6 0.048(2) 0.088(3) 0.120(3) -0.047(3) 0.036(2) -0.032(2)
F7 0.0306(18) 0.083(3) 0.103(3) 0.015(2) -0.0117(19) -0.0102(18)
F8 0.053(2) 0.103(3) 0.064(2) -0.010(2) 0.0203(18) -0.042(2)
F9 0.045(2) 0.103(3) 0.094(3) -0.064(3) 0.013(2) -0.027(2)
F10 0.052(2) 0.0462(19) 0.085(2) -0.0005(16) 0.0398(18) 0.0064(15)
F11 0.099(3) 0.095(3) 0.052(2) -0.0186(19) -0.016(2) 0.068(3)
F12 0.070(2) 0.0313(17) 0.093(3) -0.0159(16) 0.038(2) -0.0012(16)
F13 0.072(2) 0.062(2) 0.0425(17) -0.0020(15) 0.0253(16) -0.0261(18)
F14 0.0508(19) 0.0275(16) 0.085(2) 0.0109(15) 0.0106(17) 0.0018(14)
F15 0.0361(16) 0.0405(17) 0.0639(19) 0.0051(14) -0.0011(14) -0.0091(13)
F16 0.0321(18) 0.095(3) 0.118(3) -0.037(3) -0.008(2) -0.0016(19)
F17 0.0370(19) 0.105(3) 0.063(2) 0.0019(19) 0.0206(17) 0.0192(18)
F18 0.0261(18) 0.191(5) 0.118(4) 0.105(4) 0.004(2) 0.022(3)
F19 0.070(2) 0.046(2) 0.098(3) -0.0198(19) 0.028(2) 0.0144(18)
F20 0.087(3) 0.055(2) 0.062(2) -0.0081(17) -0.005(2) -0.005(2)
F21 0.082(3) 0.044(2) 0.084(3) 0.0097(17) 0.041(2) -0.0014(18)
F22 0.0346(19) 0.112(4) 0.130(4) -0.040(3) 0.019(2) 0.029(2)
F23 0.033(2) 0.109(4) 0.173(5) 0.031(3) 0.022(3) -0.007(2)
F24 0.040(2) 0.176(5) 0.073(3) -0.024(3) -0.0047(19) 0.037(3)
F25 0.090(3) 0.0388(19) 0.074(2) 0.0217(16) -0.017(2) -0.0138(18)
F26 0.065(2) 0.062(2) 0.0388(16) 0.0152(14) 0.0127(15) 0.0061(17)
F27 0.057(2) 0.054(2) 0.067(2) 0.0205(16) 0.0084(17) 0.0247(17)
F28 0.053(2) 0.071(3) 0.076(2) -0.036(2) -0.0048(18) -0.0015(18)
F29 0.0340(18) 0.092(3) 0.097(3) 0.032(2) 0.0158(19) -0.0125(18)
F30 0.0308(16) 0.0417(18) 0.079(2) 0.0026(16) -0.0026(15) 0.0034(13)
F31A 0.088(2) 0.0585(18) 0.086(2) 0.0124(17) 0.0124(19) 0.0334(16)
F32B 0.088(2) 0.0585(18) 0.086(2) 0.0124(17) 0.0124(19) 0.0334(16)
F33B 0.088(2) 0.0585(18) 0.086(2) 0.0124(17) 0.0124(19) 0.0334(16)
F34 0.0402(17) 0.076(2) 0.0571(19) -0.0115(16) 0.0241(15) -0.0109(16)
F35 0.046(2) 0.151(4) 0.119(3) -0.102(3) 0.021(2) -0.030(2)
F36 0.0247(17) 0.116(4) 0.156(4) 0.088(3) 0.006(2) -0.001(2)
F37 0.097(3) 0.070(3) 0.199(6) -0.068(3) 0.077(4) -0.041(3)
F38 0.048(2) 0.054(2) 0.091(3) -0.0249(19) -0.0053(19) 0.0220(17)
F39 0.139(4) 0.083(3) 0.062(2) -0.035(2) -0.035(3) 0.056(3)
F40 0.0287(18) 0.145(4) 0.058(2) 0.010(2) -0.0050(16) -0.008(2)
F41 0.0305(18) 0.044(2) 0.171(4) 0.000(2) 0.020(2) -0.0088(14)
F42 0.0234(15) 0.070(2) 0.091(2) -0.0057(18) 0.0233(16) 0.0002(15)
O1 0.0327(17) 0.0368(18) 0.0277(16) -0.0060(13) 0.0120(13) -0.0054(14)
O2 0.0350(18) 0.0353(18) 0.0260(15) -0.0032(12) 0.0142(14) -0.0061(14)
O3 0.0332(17) 0.0247(17) 0.0297(15) 0.0011(12) 0.0070(13) 0.0047(13)
O4 0.0327(17) 0.0294(18) 0.0341(16) -0.0078(13) 0.0106(14) -0.0046(14)
O5 0.0258(16) 0.0269(17) 0.0333(16) -0.0034(13) 0.0036(13) -0.0023(13)
O6 0.0293(17) 0.0285(17) 0.0325(16) -0.0042(13) 0.0063(13) 0.0026(13)
O7 0.0263(16) 0.0311(18) 0.0331(17) 0.0053(13) 0.0042(14) -0.0015(13)
O8 0.0258(16) 0.0366(19) 0.0302(16) 0.0006(13) 0.0013(13) -0.0039(14)
O9 0.0299(17) 0.0385(19) 0.0257(15) 0.0032(13) 0.0106(13) 0.0023(14)
O10 0.0262(16) 0.045(2) 0.0272(16) 0.0064(13) 0.0082(13) 0.0035(14)
O11 0.0264(17) 0.045(2) 0.0371(17) 0.0071(14) 0.0076(14) 0.0090(15)
O12 0.0344(19) 0.042(2) 0.0427(19) -0.0053(15) 0.0109(15) 0.0054(16)
O13 0.0302(17) 0.0344(18) 0.0348(17) 0.0066(13) 0.0043(14) 0.0029(14)
O14 0.0243(16) 0.0286(17) 0.0333(16) 0.0058(12) 0.0078(13) 0.0022(13)
O15 0.0221(16) 0.0332(18) 0.0377(17) 0.0028(13) 0.0071(13) 0.0010(13)
O16 0.0276(17) 0.0370(19) 0.0392(17) 0.0078(14) 0.0063(14) 0.0054(14)
O17 0.0227(16) 0.0366(19) 0.0401(18) -0.0015(14) -0.0011(14) 0.0047(14)
O18 0.0197(15) 0.0299(17) 0.0404(17) 0.0029(13) 0.0054(13) 0.0033(13)
N1 0.0212(18) 0.031(2) 0.0267(18) -0.0021(15) 0.0049(15) -0.0002(15)
N2 0.0183(18) 0.037(2) 0.0287(19) 0.0029(16) 0.0043(15) 0.0049(16)
N3 0.0191(18) 0.038(2) 0.0253(18) -0.0008(15) 0.0024(15) 0.0001(16)
N4 0.0234(19) 0.0262(19) 0.0267(18) -0.0004(14) 0.0053(15) -0.0012(15)
N5 0.0223(19) 0.028(2) 0.0280(19) -0.0031(14) 0.0067(15) -0.0064(14)
N6 0.029(2) 0.034(2) 0.0241(18) -0.0021(15) 0.0062(15) -0.0031(16)
C1 0.050(3) 0.035(3) 0.051(3) -0.001(2) 0.008(3) 0.011(2)
C2 0.036(3) 0.033(3) 0.034(2) 0.0045(19) 0.015(2) 0.008(2)
C3 0.043(3) 0.027(3) 0.056(3) -0.009(2) 0.014(2) -0.002(2)
C4 0.039(3) 0.031(3) 0.041(3) -0.009(2) 0.018(2) -0.008(2)
C5 0.039(3) 0.036(3) 0.078(4) -0.016(3) 0.013(3) -0.008(2)
C6 0.036(3) 0.029(3) 0.040(3) 0.002(2) 0.003(2) 0.002(2)
C7 0.032(2) 0.030(2) 0.024(2) -0.0016(18) 0.0040(18) 0.0005(19)
C8 0.027(2) 0.036(3) 0.040(3) 0.009(2) 0.006(2) 0.009(2)
C9 0.028(2) 0.040(3) 0.023(2) -0.0001(19) -0.0001(18) 0.005(2)
C10 0.026(3) 0.058(4) 0.042(3) 0.004(2) 0.006(2) 0.000(2)
C11 0.033(3) 0.044(3) 0.042(3) -0.002(2) 0.009(2) -0.007(2)
C12 0.037(3) 0.032(3) 0.025(2) 0.0028(18) 0.003(2) -0.008(2)
C13 0.037(3) 0.029(2) 0.034(2) -0.0060(18) 0.008(2) -0.005(2)
C14 0.037(3) 0.026(2) 0.034(2) 0.0001(18) 0.012(2) -0.001(2)
C15 0.043(3) 0.032(3) 0.037(3) -0.004(2) 0.010(2) 0.006(2)
C16 0.027(2) 0.035(3) 0.025(2) 0.0017(18) 0.0041(18) 0.0024(19)
C17 0.025(2) 0.037(3) 0.032(2) 0.0043(19) 0.0035(19) 0.0106(19)
C18 0.040(3) 0.028(2) 0.027(2) -0.0016(18) 0.0043(19) 0.004(2)
C19 0.023(2) 0.030(2) 0.024(2) 0.0009(17) 0.0063(17) -0.0013(18)
C20 0.022(2) 0.033(2) 0.022(2) 0.0034(17) 0.0079(17) -0.0006(18)
C21 0.030(2) 0.028(2) 0.026(2) -0.0004(17) 0.0073(18) -0.0066(18)
C22 0.024(2) 0.042(3) 0.034(2) -0.002(2) 0.004(2) -0.007(2)
C23 0.032(3) 0.055(3) 0.041(3) 0.000(2) 0.010(2) -0.012(2)
C24 0.028(3) 0.053(3) 0.053(3) 0.006(2) 0.002(2) 0.001(2)
C25 0.051(3) 0.046(3) 0.050(3) -0.014(2) 0.017(3) -0.023(3)
C26 0.025(2) 0.045(3) 0.039(3) -0.006(2) 0.007(2) -0.013(2)
C27 0.036(3) 0.081(4) 0.033(3) -0.007(3) 0.003(2) -0.013(3)
C28 0.028(3) 0.067(4) 0.060(4) -0.008(3) 0.013(3) 0.008(3)
C29 0.026(2) 0.046(3) 0.040(3) 0.006(2) 0.013(2) 0.012(2)
C30 0.037(3) 0.045(3) 0.051(3) 0.003(2) 0.015(2) 0.017(2)
C31 0.043(3) 0.035(3) 0.037(2) 0.000(2) 0.018(2) 0.010(2)
C32 0.048(3) 0.038(3) 0.057(3) 0.000(2) 0.017(3) 0.005(2)
C33 0.055(3) 0.035(3) 0.041(3) 0.009(2) 0.005(2) 0.000(2)
C34 0.048(3) 0.029(3) 0.029(2) 0.0000(18) 0.010(2) 0.005(2)
C35 0.036(3) 0.028(3) 0.044(3) 0.002(2) 0.017(2) -0.003(2)
C36 0.029(2) 0.034(3) 0.035(2) -0.0028(19) 0.009(2) 0.002(2)
C37 0.033(3) 0.029(3) 0.050(3) 0.001(2) 0.008(2) -0.006(2)
C38 0.029(3) 0.047(3) 0.039(3) -0.003(2) 0.013(2) -0.006(2)
C39 0.028(2) 0.037(3) 0.033(2) 0.0024(19) 0.0126(19) -0.002(2)
C40 0.041(3) 0.033(3) 0.059(3) 0.010(2) 0.024(3) -0.003(2)
C41 0.043(3) 0.038(3) 0.039(3) 0.007(2) 0.020(2) 0.007(2)
C42 0.046(3) 0.037(3) 0.083(4) 0.014(3) 0.035(3) 0.006(2)
C43 0.029(3) 0.047(3) 0.060(3) -0.010(3) -0.004(2) 0.009(2)
C44 0.028(2) 0.038(3) 0.034(2) 0.005(2) 0.0040(19) 0.005(2)
C45 0.023(2) 0.037(3) 0.040(2) 0.006(2) 0.0082(19) 0.0098(19)
C46 0.020(2) 0.031(2) 0.033(2) 0.0109(19) 0.0028(18) 0.0028(18)
C47 0.022(2) 0.044(3) 0.057(3) 0.004(2) 0.011(2) -0.001(2)
C48 0.024(2) 0.029(2) 0.025(2) -0.0012(17) 0.0070(17) -0.0013(18)
C49 0.020(2) 0.031(2) 0.032(2) 0.0003(18) 0.0026(18) 0.0008(18)
C50 0.021(2) 0.035(3) 0.038(2) 0.003(2) 0.0102(19) -0.0039(19)
C51 0.022(2) 0.029(2) 0.021(2) -0.0029(16) 0.0057(17) 0.0022(17)
C52 0.029(2) 0.027(2) 0.027(2) 0.0023(17) 0.0067(18) 0.0034(18)
C53 0.023(2) 0.027(2) 0.023(2) 0.0002(16) 0.0032(17) 0.0023(17)
C54 0.019(2) 0.051(3) 0.034(2) 0.001(2) 0.0020(19) 0.000(2)
C55 0.029(3) 0.057(4) 0.047(3) -0.003(2) 0.002(2) -0.010(2)
C56 0.023(2) 0.063(4) 0.045(3) 0.001(2) 0.011(2) 0.009(2)
C57 0.019(2) 0.051(3) 0.028(2) 0.001(2) 0.0018(18) 0.006(2)
C58 0.028(3) 0.063(4) 0.067(4) 0.021(3) 0.014(3) 0.022(3)
C59 0.033(3) 0.089(5) 0.031(3) -0.002(3) 0.001(2) -0.006(3)
C60 0.076(6) 0.119(8) 0.098(6) 0.027(5) 0.002(5) -0.027(5)
C61 0.073(5) 0.065(5) 0.094(5) 0.020(4) 0.032(4) 0.002(4)
C62 0.071(5) 0.067(5) 0.103(6) 0.005(4) 0.012(4) 0.011(4)
C63 0.074(5) 0.062(5) 0.121(7) -0.011(4) 0.035(5) 0.011(4)
C64 0.072(5) 0.087(6) 0.100(6) -0.009(5) 0.033(5) 0.010(4)
C65 0.091(6) 0.075(5) 0.103(6) 0.001(4) 0.036(5) 0.016(5)
F32A 0.088(2) 0.0585(18) 0.086(2) 0.0124(17) 0.0124(19) 0.0334(16)
F31B 0.088(2) 0.0585(18) 0.086(2) 0.0124(17) 0.0124(19) 0.0334(16)
F33A 0.088(2) 0.0585(18) 0.086(2) 0.0124(17) 0.0124(19) 0.0334(16)

loop_
_atom_type_symbol
_atom_type_description
_atom_type_scat_dispersion_real
_atom_type_scat_dispersion_imag
_atom_type_scat_source
C C 0.0033 0.0016 'International Tables Vol C Tables 4.2.6.8 and 6.1.1.4'
H H 0.0000 0.0000 'International Tables Vol C Tables 4.2.6.8 and 6.1.1.4'
Cu Cu 0.3201 1.2651 'International Tables Vol C Tables 4.2.6.8 and 6.1.1.4'
F F 0.0171 0.0103 'International Tables Vol C Tables 4.2.6.8 and 6.1.1.4'
Gd Gd -0.1653 3.9035 'International Tables Vol C Tables 4.2.6.8 and 6.1.1.4'
N N 0.0061 0.0033 'International Tables Vol C Tables 4.2.6.8 and 6.1.1.4'
O O 0.0106 0.0060 'International Tables Vol C Tables 4.2.6.8 and 6.1.1.4'

loop_
_geom_angle_atom_site_label_1
_geom_angle_atom_site_label_2
_geom_angle_atom_site_label_3
_geom_angle
_geom_angle_site_symmetry_1
_geom_angle_site_symmetry_3
O8 Gd1 O5 136.03(11) . .
O8 Gd1 O9 99.18(11) . 1_655
O5 Gd1 O9 95.99(11) . 1_655
O8 Gd1 O3 150.06(11) . .
O5 Gd1 O3 73.74(10) . .
O9 Gd1 O3 76.36(10) 1_655 .
O8 Gd1 O6 74.16(11) . .
O5 Gd1 O6 72.28(11) . .
O9 Gd1 O6 150.07(11) 1_655 .
O3 Gd1 O6 123.62(10) . .
O8 Gd1 O2 89.66(11) . .
O5 Gd1 O2 106.69(10) . .
O9 Gd1 O2 136.60(11) 1_655 .
O3 Gd1 O2 75.30(11) . .
O6 Gd1 O2 73.20(11) . .
O8 Gd1 O4 77.76(11) . .
O5 Gd1 O4 146.03(11) . .
O9 Gd1 O4 70.20(11) 1_655 .
O3 Gd1 O4 72.87(11) . .
O6 Gd1 O4 133.59(11) . .
O2 Gd1 O4 70.42(10) . .
O8 Gd1 O7 72.48(11) . .
O5 Gd1 O7 73.90(11) . .
O9 Gd1 O7 71.26(11) 1_655 .
O3 Gd1 O7 130.76(11) . .
O6 Gd1 O7 78.98(11) . .
O2 Gd1 O7 150.22(11) . .
O4 Gd1 O7 125.85(10) . .
O11 Cu1 O14 172.14(14) . .
O11 Cu1 O13 89.57(13) . .
O14 Cu1 O13 89.07(13) . .
O11 Cu1 N4 93.40(14) . 4_465
O14 Cu1 N4 89.81(13) . 4_465
O13 Cu1 N4 165.75(14) . 4_465
O11 Cu1 O12 86.76(13) . .
O14 Cu1 O12 85.51(13) . .
O13 Cu1 O12 90.49(13) . .
N4 Cu1 O12 103.59(14) 4_465 .
O11 Cu1 O10 87.50(13) . .
O14 Cu1 O10 100.16(12) . .
O13 Cu1 O10 86.85(12) . .
N4 Cu1 O10 79.36(12) 4_465 .
O12 Cu1 O10 173.69(11) . .
O18 Cu2 O15 176.66(13) . .
O18 Cu2 O16 87.50(13) . .
O15 Cu2 O16 89.20(13) . .
O18 Cu2 N1 92.59(14) . .
O15 Cu2 N1 90.69(14) . .
O16 Cu2 N1 177.70(14) . .
O18 Cu2 O17 86.92(13) . .
O15 Cu2 O17 93.22(13) . .
O16 Cu2 O17 83.67(13) . .
N1 Cu2 O17 98.63(13) . .
O18 Cu2 O1 89.13(12) . 4_465
O15 Cu2 O1 90.36(12) . 4_465
O16 Cu2 O1 89.91(12) . 4_465
N1 Cu2 O1 87.79(12) . 4_465
O17 Cu2 O1 172.60(11) . 4_465
N5 O1 Cu2 125.0(3) . 4_666
N6 O2 Gd1 139.7(3) . .
C2 O3 Gd1 134.9(3) . .
C4 O4 Gd1 133.9(3) . .
C12 O5 Gd1 133.8(3) . .
C14 O6 Gd1 133.6(3) . .
C7 O7 Gd1 133.4(3) . .
C9 O8 Gd1 132.5(3) . .
N3 O9 Gd1 141.6(3) . 1_455
N2 O10 Cu1 117.0(3) . .
C29 O11 Cu1 125.4(3) . .
C31 O12 Cu1 119.1(3) . .
C34 O13 Cu1 121.6(3) . .
C36 O14 Cu1 121.9(3) . .
C39 O15 Cu2 123.8(3) . .
C41 O16 Cu2 123.5(3) . .
C44 O17 Cu2 118.0(3) . .
C46 O18 Cu2 125.5(3) . .
C48 N1 C49 117.5(4) . .
C48 N1 Cu2 121.0(3) . .
C49 N1 Cu2 121.3(3) . .
O10 N2 C53 124.7(4) . .
O10 N2 C54 122.3(4) . .
C53 N2 C54 112.9(3) . .
O9 N3 C53 125.4(4) . .
O9 N3 C57 120.7(3) . .
C53 N3 C57 113.6(4) . .
C16 N4 C19 119.0(4) . .
C16 N4 Cu1 120.3(3) . 4_666
C19 N4 Cu1 120.6(3) . 4_666
O1 N5 C21 125.3(4) . .
O1 N5 C22 122.2(4) . .
C21 N5 C22 112.1(4) . .
O2 N6 C21 126.1(4) . .
O2 N6 C26 120.8(3) . .
C21 N6 C26 112.2(4) . .
F2 C1 F1 107.3(5) . .
F2 C1 F3 107.1(4) . .
F1 C1 F3 106.9(5) . .
F2 C1 C2 114.3(5) . .
F1 C1 C2 110.1(4) . .
F3 C1 C2 110.8(4) . .
O3 C2 C3 128.7(5) . .
O3 C2 C1 112.5(4) . .
C3 C2 C1 118.8(5) . .
C2 C3 C4 121.1(5) . .
C2 C3 H3 119.4 . .
C4 C3 H3 119.4 . .
O4 C4 C3 128.5(4) . .
O4 C4 C5 113.1(5) . .
C3 C4 C5 118.4(5) . .
F4 C5 F6 110.0(5) . .
F4 C5 F5 106.1(6) . .
F6 C5 F5 104.9(5) . .
F4 C5 C4 114.6(5) . .
F6 C5 C4 110.1(5) . .
F5 C5 C4 110.6(5) . .
F14 C6 F15 107.8(4) . .
F14 C6 F13 107.3(4) . .
F15 C6 F13 106.0(4) . .
F14 C6 C7 113.4(4) . .
F15 C6 C7 111.6(4) . .
F13 C6 C7 110.4(4) . .
O7 C7 C8 126.6(4) . .
O7 C7 C6 115.6(4) . .
C8 C7 C6 117.7(4) . .
C9 C8 C7 121.5(4) . .
C9 C8 H8 119.2 . .
C7 C8 H8 119.2 . .
O8 C9 C8 128.9(4) . .
O8 C9 C10 113.4(4) . .
C8 C9 C10 117.7(4) . .
F18 C10 F17 110.7(5) . .
F18 C10 F16 105.5(5) . .
F17 C10 F16 102.4(4) . .
F18 C10 C9 115.2(4) . .
F17 C10 C9 111.7(4) . .
F16 C10 C9 110.3(4) . .
F9 C11 F8 109.0(5) . .
F9 C11 F7 106.3(5) . .
F8 C11 F7 105.1(5) . .
F9 C11 C12 113.8(4) . .
F8 C11 C12 111.1(4) . .
F7 C11 C12 111.0(4) . .
O5 C12 C13 128.3(5) . .
O5 C12 C11 113.4(4) . .
C13 C12 C11 118.2(4) . .
C12 C13 C14 121.9(4) . .
C12 C13 H13 119.0 . .
C14 C13 H13 119.0 . .
O6 C14 C13 126.7(4) . .
O6 C14 C15 113.3(4) . .
C13 C14 C15 120.0(4) . .
F12 C15 F11 108.1(4) . .
F12 C15 F10 106.9(4) . .
F11 C15 F10 107.2(5) . .
F12 C15 C14 113.6(4) . .
F11 C15 C14 110.3(4) . .
F10 C15 C14 110.4(4) . .
N4 C16 C17 121.7(4) . .
N4 C16 H16 119.1 . .
C17 C16 H16 119.1 . .
C18 C17 C16 119.8(4) . .
C18 C17 H17 120.1 . .
C16 C17 H17 120.1 . .
C17 C18 C20 119.0(4) . .
C17 C18 H18 120.5 . .
C20 C18 H18 120.5 . .
N4 C19 C20 121.7(4) . .
N4 C19 H19 119.2 . .
C20 C19 H19 119.2 . .
C18 C20 C19 118.8(4) . .
C18 C20 C21 122.9(4) . .
C19 C20 C21 118.2(4) . .
N6 C21 N5 108.5(4) . .
N6 C21 C20 124.9(4) . .
N5 C21 C20 126.6(4) . .
N5 C22 C24 105.9(4) . .
N5 C22 C23 110.2(4) . .
C24 C22 C23 110.6(4) . .
N5 C22 C26 99.1(4) . .
C24 C22 C26 114.2(4) . .
C23 C22 C26 115.8(4) . .
C22 C23 H23A 109.5 . .
C22 C23 H23B 109.5 . .
H23A C23 H23B 109.5 . .
C22 C23 H23C 109.5 . .
H23A C23 H23C 109.5 . .
H23B C23 H23C 109.5 . .
C22 C24 H24A 109.5 . .
C22 C24 H24B 109.5 . .
H24A C24 H24B 109.5 . .
C22 C24 H24C 109.5 . .
H24A C24 H24C 109.5 . .
H24B C24 H24C 109.5 . .
C26 C25 H25A 109.5 . .
C26 C25 H25B 109.5 . .
H25A C25 H25B 109.5 . .
C26 C25 H25C 109.5 . .
H25A C25 H25C 109.5 . .
H25B C25 H25C 109.5 . .
N6 C26 C25 105.6(4) . .
N6 C26 C27 110.2(4) . .
C25 C26 C27 111.1(4) . .
N6 C26 C22 100.2(3) . .
C25 C26 C22 113.3(4) . .
C27 C26 C22 115.3(4) . .
C26 C27 H27A 109.5 . .
C26 C27 H27B 109.5 . .
H27A C27 H27B 109.5 . .
C26 C27 H27C 109.5 . .
H27A C27 H27C 109.5 . .
H27B C27 H27C 109.5 . .
F23 C28 F24 108.2(6) . .
F23 C28 F22 107.4(5) . .
F24 C28 F22 104.7(5) . .
F23 C28 C29 111.1(5) . .
F24 C28 C29 112.0(5) . .
F22 C28 C29 113.2(5) . .
O11 C29 C30 129.8(5) . .
O11 C29 C28 112.2(5) . .
C30 C29 C28 118.1(4) . .
C29 C30 C31 122.8(5) . .
C29 C30 H30 118.6 . .
C31 C30 H30 118.6 . .
O12 C31 C30 127.4(5) . .
O12 C31 C32 113.5(5) . .
C30 C31 C32 119.1(4) . .
F20 C32 F19 108.0(5) . .
F20 C32 F21 106.9(5) . .
F19 C32 F21 106.2(5) . .
F20 C32 C31 112.5(4) . .
F19 C32 C31 113.6(5) . .
F21 C32 C31 109.2(4) . .
F27 C33 F25 108.0(5) . .
F27 C33 F26 107.3(4) . .
F25 C33 F26 107.9(4) . .
F27 C33 C34 112.5(4) . .
F25 C33 C34 112.2(4) . .
F26 C33 C34 108.8(4) . .
O13 C34 C35 128.5(4) . .
O13 C34 C33 114.3(4) . .
C35 C34 C33 117.1(5) . .
C34 C35 C36 120.9(4) . .
C34 C35 H35 119.6 . .
C36 C35 H35 119.6 . .
O14 C36 C35 127.0(4) . .
O14 C36 C37 114.4(4) . .
C35 C36 C37 118.6(4) . .
F30 C37 F28 107.7(4) . .
F30 C37 F29 107.4(4) . .
F28 C37 F29 108.6(4) . .
F30 C37 C36 112.5(4) . .
F28 C37 C36 109.5(4) . .
F29 C37 C36 111.1(4) . .
F35 C38 F36 110.2(5) . .
F35 C38 F34 106.1(5) . .
F36 C38 F34 105.9(5) . .
F35 C38 C39 111.9(4) . .
F36 C38 C39 111.3(4) . .
F34 C38 C39 111.1(4) . .
O15 C39 C40 128.2(4) . .
O15 C39 C38 114.8(4) . .
C40 C39 C38 117.1(4) . .
C41 C40 C39 120.8(5) . .
C41 C40 H40 119.6 . .
C39 C40 H40 119.6 . .
O16 C41 C40 126.4(5) . .
O16 C41 C42 115.8(5) . .
C40 C41 C42 117.9(5) . .
F33A C42 F31B 37.1(6) . .
F33A C42 F32A 110.2(9) . .
F31B C42 F32A 129.3(8) . .
F33A C42 F33B 60.2(7) . .
F31B C42 F33B 95.4(8) . .
F32A C42 F33B 57.8(7) . .
F33A C42 F32B 134.2(7) . .
F31B C42 F32B 123.8(7) . .
F32A C42 F32B 40.4(6) . .
F33B C42 F32B 97.3(6) . .
F33A C42 F31A 93.9(7) . .
F31B C42 F31A 57.9(6) . .
F32A C42 F31A 112.7(8) . .
F33B C42 F31A 138.7(6) . .
F32B C42 F31A 77.7(6) . .
F33A C42 C41 114.0(7) . .
F31B C42 C41 115.1(6) . .
F32A C42 C41 114.5(7) . .
F33B C42 C41 110.0(5) . .
F32B C42 C41 111.1(5) . .
F31A C42 C41 109.9(5) . .
F38 C43 F39 106.5(5) . .
F38 C43 F37 107.4(5) . .
F39 C43 F37 106.4(5) . .
F38 C43 C44 115.4(4) . .
F39 C43 C44 110.6(5) . .
F37 C43 C44 110.1(5) . .
O17 C44 C45 128.5(5) . .
O17 C44 C43 114.8(4) . .
C45 C44 C43 116.7(4) . .
C46 C45 C44 122.3(4) . .
C46 C45 H45 118.8 . .
C44 C45 H45 118.8 . .
O18 C46 C45 130.3(4) . .
O18 C46 C47 112.3(4) . .
C45 C46 C47 117.4(4) . .
F40 C47 F42 106.4(4) . .
F40 C47 F41 108.6(5) . .
F42 C47 F41 105.9(4) . .
F40 C47 C46 111.1(4) . .
F42 C47 C46 113.7(4) . .
F41 C47 C46 110.8(4) . .
N1 C48 C51 122.9(4) . .
N1 C48 H48 118.6 . .
C51 C48 H48 118.6 . .
N1 C49 C50 122.8(4) . .
N1 C49 H49 118.6 . .
C50 C49 H49 118.6 . .
C49 C50 C52 119.7(4) . .
C49 C50 H50 120.1 . .
C52 C50 H50 120.1 . .
C48 C51 C52 118.8(4) . .
C48 C51 C53 118.1(4) . .
C52 C51 C53 123.1(4) . .
C50 C52 C51 118.3(4) . .
C50 C52 H52 120.8 . .
C51 C52 H52 120.8 . .
N3 C53 N2 108.5(4) . .
N3 C53 C51 126.8(4) . .
N2 C53 C51 124.6(4) . .
N2 C54 C56 108.4(4) . .
N2 C54 C55 105.5(4) . .
C56 C54 C55 111.6(4) . .
N2 C54 C57 101.0(3) . .
C56 C54 C57 114.7(4) . .
C55 C54 C57 114.5(4) . .
C54 C55 H55A 109.5 . .
C54 C55 H55B 109.5 . .
H55A C55 H55B 109.5 . .
C54 C55 H55C 109.5 . .
H55A C55 H55C 109.5 . .
H55B C55 H55C 109.5 . .
C54 C56 H56A 109.5 . .
C54 C56 H56B 109.5 . .
H56A C56 H56B 109.5 . .
C54 C56 H56C 109.5 . .
H56A C56 H56C 109.5 . .
H56B C56 H56C 109.5 . .
N3 C57 C59 108.8(4) . .
N3 C57 C58 105.9(4) . .
C59 C57 C58 110.7(4) . .
N3 C57 C54 101.6(3) . .
C59 C57 C54 115.1(4) . .
C58 C57 C54 113.8(4) . .
C57 C58 H58A 109.5 . .
C57 C58 H58B 109.5 . .
H58A C58 H58B 109.5 . .
C57 C58 H58C 109.5 . .
H58A C58 H58C 109.5 . .
H58B C58 H58C 109.5 . .
C57 C59 H59A 109.5 . .
C57 C59 H59B 109.5 . .
H59A C59 H59B 109.5 . .
C57 C59 H59C 109.5 . .
H59A C59 H59C 109.5 . .
H59B C59 H59C 109.5 . .
C61 C60 H60A 109.5 . .
C61 C60 H60B 109.5 . .
H60A C60 H60B 109.5 . .
C61 C60 H60C 109.5 . .
H60A C60 H60C 109.5 . .
H60B C60 H60C 109.5 . .
C62 C61 C60 113.5(7) . .
C62 C61 H61A 108.9 . .
C60 C61 H61A 108.9 . .
C62 C61 H61B 108.9 . .
C60 C61 H61B 108.9 . .
H61A C61 H61B 107.7 . .
C61 C62 C63 113.9(6) . .
C61 C62 H62A 108.8 . .
C63 C62 H62A 108.8 . .
C61 C62 H62B 108.8 . .
C63 C62 H62B 108.8 . .
H62A C62 H62B 107.7 . .
C64 C63 C62 115.2(7) . .
C64 C63 H63A 108.5 . .
C62 C63 H63A 108.5 . .
C64 C63 H63B 108.5 . .
C62 C63 H63B 108.5 . .
H63A C63 H63B 107.5 . .
C63 C64 C65 114.3(8) . .
C63 C64 H64A 108.7 . .
C65 C64 H64A 108.7 . .
C63 C64 H64B 108.7 . .
C65 C64 H64B 108.7 . .
H64A C64 H64B 107.6 . .
C64 C65 H65A 109.5 . .
C64 C65 H65B 109.5 . .
H65A C65 H65B 109.5 . .
C64 C65 H65C 109.5 . .
H65A C65 H65C 109.5 . .
H65B C65 H65C 109.5 . .

loop_
_geom_bond_atom_site_label_1
_geom_bond_atom_site_label_2
_geom_bond_distance
_geom_bond_site_symmetry_2
Gd1 O8 2.334(3) .
Gd1 O5 2.356(3) .
Gd1 O9 2.356(3) 1_655
Gd1 O3 2.358(3) .
Gd1 O6 2.375(3) .
Gd1 O2 2.381(3) .
Gd1 O4 2.389(3) .
Gd1 O7 2.392(3) .
Cu1 O11 1.953(3) .
Cu1 O14 1.961(3) .
Cu1 O13 1.982(3) .
Cu1 N4 2.009(4) 4_465
Cu1 O12 2.227(3) .
Cu1 O10 2.509(3) .
Cu2 O18 1.929(3) .
Cu2 O15 1.951(3) .
Cu2 O16 1.983(3) .
Cu2 N1 2.023(4) .
Cu2 O17 2.281(3) .
Cu2 O1 2.488(3) 4_465
F1 C1 1.327(7) .
F2 C1 1.322(6) .
F3 C1 1.327(6) .
F4 C5 1.285(7) .
F5 C5 1.340(8) .
F6 C5 1.313(7) .
F7 C11 1.336(7) .
F8 C11 1.319(6) .
F9 C11 1.303(6) .
F10 C15 1.328(6) .
F11 C15 1.317(6) .
F12 C15 1.312(6) .
F13 C6 1.346(6) .
F14 C6 1.331(6) .
F15 C6 1.331(6) .
F16 C10 1.356(7) .
F17 C10 1.316(6) .
F18 C10 1.264(6) .
F19 C32 1.328(6) .
F20 C32 1.317(6) .
F21 C32 1.336(6) .
F22 C28 1.324(7) .
F23 C28 1.302(8) .
F24 C28 1.302(7) .
F25 C33 1.319(6) .
F26 C33 1.349(6) .
F27 C33 1.316(7) .
F28 C37 1.318(6) .
F29 C37 1.325(6) .
F30 C37 1.319(6) .
F31A C42 1.368(9) .
F32B C42 1.382(9) .
F33B C42 1.323(9) .
F34 C38 1.319(6) .
F35 C38 1.287(6) .
F36 C38 1.305(6) .
F37 C43 1.322(7) .
F38 C43 1.301(6) .
F39 C43 1.308(7) .
F40 C47 1.317(6) .
F41 C47 1.327(6) .
F42 C47 1.324(6) .
O1 N5 1.293(5) .
O1 Cu2 2.488(3) 4_666
O2 N6 1.297(5) .
O3 C2 1.253(5) .
O4 C4 1.247(6) .
O5 C12 1.257(5) .
O6 C14 1.265(6) .
O7 C7 1.238(5) .
O8 C9 1.255(6) .
O9 N3 1.294(5) .
O9 Gd1 2.356(3) 1_455
O10 N2 1.274(5) .
O11 C29 1.272(6) .
O12 C31 1.244(6) .
O13 C34 1.258(6) .
O14 C36 1.264(6) .
O15 C39 1.248(5) .
O16 C41 1.254(6) .
O17 C44 1.230(6) .
O18 C46 1.268(5) .
N1 C48 1.344(6) .
N1 C49 1.355(6) .
N2 C53 1.359(6) .
N2 C54 1.508(5) .
N3 C53 1.335(5) .
N3 C57 1.507(5) .
N4 C16 1.345(6) .
N4 C19 1.343(5) .
N4 Cu1 2.009(4) 4_666
N5 C21 1.344(6) .
N5 C22 1.514(6) .
N6 C21 1.334(5) .
N6 C26 1.507(6) .
C1 C2 1.536(7) .
C2 C3 1.381(7) .
C3 C4 1.400(7) .
C3 H3 0.9300 .
C4 C5 1.541(7) .
C6 C7 1.519(7) .
C7 C8 1.402(6) .
C8 C9 1.377(7) .
C8 H8 0.9300 .
C9 C10 1.534(7) .
C11 C12 1.531(7) .
C12 C13 1.376(7) .
C13 C14 1.390(7) .
C13 H13 0.9300 .
C14 C15 1.530(7) .
C16 C17 1.379(6) .
C16 H16 0.9300 .
C17 C18 1.364(7) .
C17 H17 0.9300 .
C18 C20 1.391(6) .
C18 H18 0.9300 .
C19 C20 1.388(6) .
C19 H19 0.9300 .
C20 C21 1.463(6) .
C22 C24 1.520(7) .
C22 C23 1.518(7) .
C22 C26 1.563(7) .
C23 H23A 0.9600 .
C23 H23B 0.9600 .
C23 H23C 0.9600 .
C24 H24A 0.9600 .
C24 H24B 0.9600 .
C24 H24C 0.9600 .
C25 C26 1.510(7) .
C25 H25A 0.9600 .
C25 H25B 0.9600 .
C25 H25C 0.9600 .
C26 C27 1.512(7) .
C27 H27A 0.9600 .
C27 H27B 0.9600 .
C27 H27C 0.9600 .
C28 C29 1.529(7) .
C29 C30 1.380(8) .
C30 C31 1.396(7) .
C30 H30 0.9300 .
C31 C32 1.528(7) .
C33 C34 1.537(7) .
C34 C35 1.377(7) .
C35 C36 1.386(7) .
C35 H35 0.9300 .
C36 C37 1.530(7) .
C38 C39 1.537(6) .
C39 C40 1.398(7) .
C40 C41 1.393(7) .
C40 H40 0.9300 .
C41 C42 1.507(7) .
C42 F33A 1.363(14) .
C42 F31B 1.326(14) .
C42 F32A 1.240(14) .
C43 C44 1.541(7) .
C44 C45 1.413(7) .
C45 C46 1.380(7) .
C45 H45 0.9300 .
C46 C47 1.527(6) .
C48 C51 1.395(6) .
C48 H48 0.9300 .
C49 C50 1.375(6) .
C49 H49 0.9300 .
C50 C52 1.386(6) .
C50 H50 0.9300 .
C51 C52 1.393(6) .
C51 C53 1.454(6) .
C52 H52 0.9300 .
C54 C56 1.512(7) .
C54 C55 1.518(7) .
C54 C57 1.568(7) .
C55 H55A 0.9600 .
C55 H55B 0.9600 .
C55 H55C 0.9600 .
C56 H56A 0.9600 .
C56 H56B 0.9600 .
C56 H56C 0.9600 .
C57 C59 1.519(7) .
C57 C58 1.532(7) .
C58 H58A 0.9600 .
C58 H58B 0.9600 .
C58 H58C 0.9600 .
C59 H59A 0.9600 .
C59 H59B 0.9600 .
C59 H59C 0.9600 .
C60 C61 1.544(10) .
C60 H60A 0.9600 .
C60 H60B 0.9600 .
C60 H60C 0.9600 .
C61 C62 1.493(10) .
C61 H61A 0.9700 .
C61 H61B 0.9700 .
C62 C63 1.522(11) .
C62 H62A 0.9700 .
C62 H62B 0.9700 .
C63 C64 1.467(11) .
C63 H63A 0.9700 .
C63 H63B 0.9700 .
C64 C65 1.533(11) .
C64 H64A 0.9700 .
C64 H64B 0.9700 .
C65 H65A 0.9600 .
C65 H65B 0.9600 .
C65 H65C 0.9600 .

loop_
_geom_torsion_atom_site_label_1
_geom_torsion_atom_site_label_2
_geom_torsion_atom_site_label_3
_geom_torsion_atom_site_label_4
_geom_torsion
_geom_torsion_site_symmetry_1
O8 Gd1 O2 N6 -65.1(4) .
O5 Gd1 O2 N6 73.4(4) .
O9 Gd1 O2 N6 -168.2(4) 1_655
O3 Gd1 O2 N6 141.0(4) .
O6 Gd1 O2 N6 8.4(4) .
O4 Gd1 O2 N6 -142.3(4) .
O7 Gd1 O2 N6 -13.2(5) .
O8 Gd1 O3 C2 13.0(5) .
O5 Gd1 O3 C2 -172.2(4) .
O9 Gd1 O3 C2 -71.7(4) 1_655
O6 Gd1 O3 C2 132.9(4) .
O2 Gd1 O3 C2 75.1(4) .
O4 Gd1 O3 C2 1.5(4) .
O7 Gd1 O3 C2 -121.4(4) .
O8 Gd1 O4 C4 -172.8(4) .
O5 Gd1 O4 C4 12.3(5) .
O9 Gd1 O4 C4 82.7(4) 1_655
O3 Gd1 O4 C4 1.4(4) .
O6 Gd1 O4 C4 -119.1(4) .
O2 Gd1 O4 C4 -78.7(4) .
O7 Gd1 O4 C4 129.7(4) .
O8 Gd1 O5 C12 24.9(4) .
O9 Gd1 O5 C12 134.7(4) 1_655
O3 Gd1 O5 C12 -151.4(4) .
O6 Gd1 O5 C12 -17.1(4) .
O2 Gd1 O5 C12 -82.7(4) .
O4 Gd1 O5 C12 -162.3(4) .
O7 Gd1 O5 C12 66.2(4) .
O8 Gd1 O6 C14 -132.2(4) .
O5 Gd1 O6 C14 18.9(4) .
O9 Gd1 O6 C14 -51.5(5) 1_655
O3 Gd1 O6 C14 74.5(4) .
O2 Gd1 O6 C14 133.2(4) .
O4 Gd1 O6 C14 172.8(4) .
O7 Gd1 O6 C14 -57.5(4) .
O8 Gd1 O7 C7 19.6(4) .
O5 Gd1 O7 C7 -131.6(4) .
O9 Gd1 O7 C7 126.1(4) 1_655
O3 Gd1 O7 C7 177.7(4) .
O6 Gd1 O7 C7 -57.1(4) .
O2 Gd1 O7 C7 -36.0(5) .
O4 Gd1 O7 C7 79.5(4) .
O5 Gd1 O8 C9 19.6(4) .
O9 Gd1 O8 C9 -89.0(4) 1_655
O3 Gd1 O8 C9 -167.6(3) .
O6 Gd1 O8 C9 61.1(4) .
O2 Gd1 O8 C9 133.7(4) .
O4 Gd1 O8 C9 -156.3(4) .
O7 Gd1 O8 C9 -22.1(4) .
O11 Cu1 O10 N2 -95.5(3) .
O14 Cu1 O10 N2 82.7(3) .
O13 Cu1 O10 N2 -5.8(3) .
N4 Cu1 O10 N2 170.6(3) 4_465
O12 Cu1 O10 N2 -71.0(11) .
O14 Cu1 O11 C29 -15.1(11) .
O13 Cu1 O11 C29 64.9(4) .
N4 Cu1 O11 C29 -129.1(4) 4_465
O12 Cu1 O11 C29 -25.6(4) .
O10 Cu1 O11 C29 151.7(4) .
O11 Cu1 O12 C31 30.5(4) .
O14 Cu1 O12 C31 -148.1(4) .
O13 Cu1 O12 C31 -59.1(4) .
N4 Cu1 O12 C31 123.2(4) 4_465
O10 Cu1 O12 C31 5.9(13) .
O11 Cu1 O13 C34 -142.0(4) .
O14 Cu1 O13 C34 30.3(4) .
N4 Cu1 O13 C34 115.8(6) 4_465
O12 Cu1 O13 C34 -55.2(4) .
O10 Cu1 O13 C34 130.5(4) .
O11 Cu1 O14 C36 46.2(11) .
O13 Cu1 O14 C36 -33.8(3) .
N4 Cu1 O14 C36 160.4(3) 4_465
O12 Cu1 O14 C36 56.7(3) .
O10 Cu1 O14 C36 -120.5(3) .
O18 Cu2 O15 C39 35(3) .
O16 Cu2 O15 C39 26.4(4) .
N1 Cu2 O15 C39 -155.9(3) .
O17 Cu2 O15 C39 -57.2(3) .
O1 Cu2 O15 C39 116.3(3) 4_465
O18 Cu2 O16 C41 151.0(4) .
O15 Cu2 O16 C41 -29.5(4) .
N1 Cu2 O16 C41 -117(3) .
O17 Cu2 O16 C41 63.8(4) .
O1 Cu2 O16 C41 -119.9(4) 4_465
O18 Cu2 O17 C44 -28.4(3) .
O15 Cu2 O17 C44 148.2(3) .
O16 Cu2 O17 C44 59.4(3) .
N1 Cu2 O17 C44 -120.6(3) .
O1 Cu2 O17 C44 29.4(11) 4_465
O15 Cu2 O18 C46 -65(2) .
O16 Cu2 O18 C46 -56.2(3) .
N1 Cu2 O18 C46 126.1(3) .
O17 Cu2 O18 C46 27.5(3) .
O1 Cu2 O18 C46 -146.2(3) 4_465
O18 Cu2 N1 C48 -165.6(3) .
O15 Cu2 N1 C48 15.1(3) .
O16 Cu2 N1 C48 102(3) .
O17 Cu2 N1 C48 -78.3(3) .
O1 Cu2 N1 C48 105.4(3) 4_465
O18 Cu2 N1 C49 9.3(3) .
O15 Cu2 N1 C49 -170.1(3) .
O16 Cu2 N1 C49 -83(3) .
O17 Cu2 N1 C49 96.6(3) .
O1 Cu2 N1 C49 -79.7(3) 4_465
Cu1 O10 N2 C53 -71.9(5) .
Cu1 O10 N2 C54 111.0(4) .
Gd1 O9 N3 C53 -84.4(5) 1_455
Gd1 O9 N3 C57 102.1(5) 1_455
Cu2 O1 N5 C21 -86.2(4) 4_666
Cu2 O1 N5 C22 101.3(4) 4_666
Gd1 O2 N6 C21 -77.1(6) .
Gd1 O2 N6 C26 114.8(4) .
Gd1 O3 C2 C3 -3.3(7) .
Gd1 O3 C2 C1 177.4(3) .
F2 C1 C2 O3 -178.1(4) .
F1 C1 C2 O3 -57.2(6) .
F3 C1 C2 O3 60.8(6) .
F2 C1 C2 C3 2.6(7) .
F1 C1 C2 C3 123.5(5) .
F3 C1 C2 C3 -118.5(5) .
O3 C2 C3 C4 2.1(8) .
C1 C2 C3 C4 -178.7(5) .
Gd1 O4 C4 C3 -2.6(8) .
Gd1 O4 C4 C5 176.0(3) .
C2 C3 C4 O4 0.9(8) .
C2 C3 C4 C5 -177.6(5) .
O4 C4 C5 F4 173.2(6) .
C3 C4 C5 F4 -8.0(8) .
O4 C4 C5 F6 -62.2(6) .
C3 C4 C5 F6 116.6(6) .
O4 C4 C5 F5 53.3(6) .
C3 C4 C5 F5 -128.0(5) .
Gd1 O7 C7 C8 -12.8(7) .
Gd1 O7 C7 C6 171.2(3) .
F14 C6 C7 O7 -148.5(4) .
F15 C6 C7 O7 -26.6(6) .
F13 C6 C7 O7 91.0(5) .
F14 C6 C7 C8 35.1(6) .
F15 C6 C7 C8 157.0(4) .
F13 C6 C7 C8 -85.3(5) .
O7 C7 C8 C9 -3.7(8) .
C6 C7 C8 C9 172.3(4) .
Gd1 O8 C9 C8 18.9(7) .
Gd1 O8 C9 C10 -160.1(3) .
C7 C8 C9 O8 0.7(8) .
C7 C8 C9 C10 179.6(4) .
O8 C9 C10 F18 -155.9(5) .
C8 C9 C10 F18 25.0(7) .
O8 C9 C10 F17 76.6(6) .
C8 C9 C10 F17 -102.5(5) .
O8 C9 C10 F16 -36.7(6) .
C8 C9 C10 F16 144.3(5) .
Gd1 O5 C12 C13 12.0(7) .
Gd1 O5 C12 C11 -166.4(3) .
F9 C11 C12 O5 -165.0(4) .
F8 C11 C12 O5 71.4(6) .
F7 C11 C12 O5 -45.2(6) .
F9 C11 C12 C13 16.4(7) .
F8 C11 C12 C13 -107.2(5) .
F7 C11 C12 C13 136.2(5) .
O5 C12 C13 C14 2.5(8) .
C11 C12 C13 C14 -179.2(4) .
Gd1 O6 C14 C13 -15.7(7) .
Gd1 O6 C14 C15 166.1(3) .
C12 C13 C14 O6 -0.6(8) .
C12 C13 C14 C15 177.5(4) .
O6 C14 C15 F12 -170.9(4) .
C13 C14 C15 F12 10.7(6) .
O6 C14 C15 F11 -49.3(6) .
C13 C14 C15 F11 132.3(5) .
O6 C14 C15 F10 69.0(5) .
C13 C14 C15 F10 -109.3(5) .
C19 N4 C16 C17 0.3(6) .
Cu1 N4 C16 C17 177.9(3) 4_666
N4 C16 C17 C18 0.7(7) .
C16 C17 C18 C20 -0.9(7) .
C16 N4 C19 C20 -1.2(6) .
Cu1 N4 C19 C20 -178.8(3) 4_666
C17 C18 C20 C19 0.1(6) .
C17 C18 C20 C21 178.8(4) .
N4 C19 C20 C18 1.0(6) .
N4 C19 C20 C21 -177.8(4) .
O2 N6 C21 N5 -177.8(4) .
C26 N6 C21 N5 -8.8(5) .
O2 N6 C21 C20 2.3(7) .
C26 N6 C21 C20 171.3(4) .
O1 N5 C21 N6 176.0(4) .
C22 N5 C21 N6 -10.8(5) .
O1 N5 C21 C20 -4.0(7) .
C22 N5 C21 C20 169.1(4) .
C18 C20 C21 N6 -32.5(7) .
C19 C20 C21 N6 146.2(4) .
C18 C20 C21 N5 147.6(5) .
C19 C20 C21 N5 -33.7(6) .
O1 N5 C22 C24 79.0(5) .
C21 N5 C22 C24 -94.4(4) .
O1 N5 C22 C23 -40.6(6) .
C21 N5 C22 C23 146.0(4) .
O1 N5 C22 C26 -162.5(4) .
C21 N5 C22 C26 24.1(5) .
O2 N6 C26 C25 74.9(5) .
C21 N6 C26 C25 -94.7(5) .
O2 N6 C26 C27 -45.2(6) .
C21 N6 C26 C27 145.2(4) .
O2 N6 C26 C22 -167.2(4) .
C21 N6 C26 C22 23.2(5) .
N5 C22 C26 N6 -25.7(4) .
C24 C22 C26 N6 86.3(4) .
C23 C22 C26 N6 -143.5(4) .
N5 C22 C26 C25 86.3(4) .
C24 C22 C26 C25 -161.7(4) .
C23 C22 C26 C25 -31.5(6) .
N5 C22 C26 C27 -144.0(4) .
C24 C22 C26 C27 -32.0(6) .
C23 C22 C26 C27 98.2(5) .
Cu1 O11 C29 C30 14.6(7) .
Cu1 O11 C29 C28 -165.1(3) .
F23 C28 C29 O11 -52.1(7) .
F24 C28 C29 O11 68.9(6) .
F22 C28 C29 O11 -173.0(5) .
F23 C28 C29 C30 128.1(6) .
F24 C28 C29 C30 -110.8(6) .
F22 C28 C29 C30 7.2(8) .
O11 C29 C30 C31 5.1(9) .
C28 C29 C30 C31 -175.2(5) .
Cu1 O12 C31 C30 -24.7(7) .
Cu1 O12 C31 C32 154.3(3) .
C29 C30 C31 O12 3.1(8) .
C29 C30 C31 C32 -175.8(5) .
O12 C31 C32 F20 52.5(6) .
C30 C31 C32 F20 -128.5(5) .
O12 C31 C32 F19 175.6(4) .
C30 C31 C32 F19 -5.4(7) .
O12 C31 C32 F21 -66.1(6) .
C30 C31 C32 F21 112.9(5) .
Cu1 O13 C34 C35 -17.2(7) .
Cu1 O13 C34 C33 166.5(3) .
F27 C33 C34 O13 -30.6(6) .
F25 C33 C34 O13 -152.6(5) .
F26 C33 C34 O13 88.1(5) .
F27 C33 C34 C35 152.7(5) .
F25 C33 C34 C35 30.7(7) .
F26 C33 C34 C35 -88.6(5) .
O13 C34 C35 C36 -5.1(8) .
C33 C34 C35 C36 171.1(4) .
Cu1 O14 C36 C35 24.6(6) .
Cu1 O14 C36 C37 -154.4(3) .
C34 C35 C36 O14 1.1(8) .
C34 C35 C36 C37 -179.9(4) .
O14 C36 C37 F30 -26.4(6) .
C35 C36 C37 F30 154.5(4) .
O14 C36 C37 F28 93.3(5) .
C35 C36 C37 F28 -85.9(5) .
O14 C36 C37 F29 -146.8(4) .
C35 C36 C37 F29 34.1(6) .
Cu2 O15 C39 C40 -15.4(7) .
Cu2 O15 C39 C38 166.3(3) .
F35 C38 C39 O15 -130.5(5) .
F36 C38 C39 O15 -6.7(6) .
F34 C38 C39 O15 111.1(5) .
F35 C38 C39 C40 51.0(6) .
F36 C38 C39 C40 174.8(5) .
F34 C38 C39 C40 -67.4(6) .
O15 C39 C40 C41 -4.3(8) .
C38 C39 C40 C41 174.0(4) .
Cu2 O16 C41 C40 21.5(7) .
Cu2 O16 C41 C42 -158.1(4) .
C39 C40 C41 O16 0.7(8) .
C39 C40 C41 C42 -179.8(5) .
O16 C41 C42 F33A 150.2(8) .
C40 C41 C42 F33A -29.4(9) .
O16 C41 C42 F31B -168.8(8) .
C40 C41 C42 F31B 11.6(10) .
O16 C41 C42 F32A 22.1(10) .
C40 C41 C42 F32A -157.5(9) .
O16 C41 C42 F33B 84.9(7) .
C40 C41 C42 F33B -94.7(7) .
O16 C41 C42 F32B -21.7(7) .
C40 C41 C42 F32B 158.7(6) .
O16 C41 C42 F31A -105.8(6) .
C40 C41 C42 F31A 74.6(7) .
Cu2 O17 C44 C45 19.1(7) .
Cu2 O17 C44 C43 -161.7(3) .
F38 C43 C44 O17 170.3(5) .
F39 C43 C44 O17 -68.8(6) .
F37 C43 C44 O17 48.6(6) .
F38 C43 C44 C45 -10.4(7) .
F39 C43 C44 C45 110.5(5) .
F37 C43 C44 C45 -132.1(5) .
O17 C44 C45 C46 1.8(8) .
C43 C44 C45 C46 -177.4(4) .
Cu2 O18 C46 C45 -17.5(7) .
Cu2 O18 C46 C47 161.2(3) .
C44 C45 C46 O18 -5.8(8) .
C44 C45 C46 C47 175.5(4) .
O18 C46 C47 F40 -77.0(5) .
C45 C46 C47 F40 102.0(5) .
O18 C46 C47 F42 163.0(4) .
C45 C46 C47 F42 -18.1(6) .
O18 C46 C47 F41 43.9(6) .
C45 C46 C47 F41 -137.2(5) .
C49 N1 C48 C51 -1.9(6) .
Cu2 N1 C48 C51 173.2(3) .
C48 N1 C49 C50 1.5(6) .
Cu2 N1 C49 C50 -173.5(3) .
N1 C49 C50 C52 0.2(7) .
N1 C48 C51 C52 0.5(6) .
N1 C48 C51 C53 -178.2(4) .
C49 C50 C52 C51 -1.6(7) .
C48 C51 C52 C50 1.3(6) .
C53 C51 C52 C50 179.8(4) .
O9 N3 C53 N2 -175.3(4) .
C57 N3 C53 N2 -1.5(5) .
O9 N3 C53 C51 5.0(7) .
C57 N3 C53 C51 178.9(4) .
O10 N2 C53 N3 173.5(4) .
C54 N2 C53 N3 -9.2(5) .
O10 N2 C53 C51 -6.8(7) .
C54 N2 C53 C51 170.5(4) .
C48 C51 C53 N3 143.1(4) .
C52 C51 C53 N3 -35.5(7) .
C48 C51 C53 N2 -36.5(6) .
C52 C51 C53 N2 144.9(4) .
O10 N2 C54 C56 -46.8(6) .
C53 N2 C54 C56 135.9(4) .
O10 N2 C54 C55 72.9(5) .
C53 N2 C54 C55 -104.5(4) .
O10 N2 C54 C57 -167.6(4) .
C53 N2 C54 C57 15.0(5) .
O9 N3 C57 C59 -53.5(6) .
C53 N3 C57 C59 132.3(4) .
O9 N3 C57 C58 65.5(5) .
C53 N3 C57 C58 -108.7(4) .
O9 N3 C57 C54 -175.3(4) .
C53 N3 C57 C54 10.5(5) .
N2 C54 C57 N3 -13.9(4) .
C56 C54 C57 N3 -130.3(4) .
C55 C54 C57 N3 98.9(4) .
N2 C54 C57 C59 -131.3(4) .
C56 C54 C57 C59 112.4(5) .
C55 C54 C57 C59 -18.5(6) .
N2 C54 C57 C58 99.4(4) .
C56 C54 C57 C58 -16.9(6) .
C55 C54 C57 C58 -147.8(4) .
C60 C61 C62 C63 -170.1(7) .
C61 C62 C63 C64 -65.0(10) .
C62 C63 C64 C65 -175.0(7) .
